data_1522007
loop_
_publ_author_name
'Takeda, H.'
'Shimamura, K.'
'Morikoshi, H.'
'Sato, J.'
'Kato, T.'
'Fukuda, T.'

_publ_section_title
;
 Synthesis and structure of La3 (M1/3 Ga2/3) Ga5 O14 (M = Mo(6+) andW(6+))
 crystals
;
_journal_name_full 'Materials Letters'
_journal_page_first 104
_journal_page_last 111
_journal_volume 41
_journal_year 1999
_chemical_formula_sum 'Ga5.744 La3 O14 W0.256'
_chemical_name_systematic 'La3 (W0.256 Ga0.744) Ga5 O14'
_space_group_IT_number 150
_symmetry_space_group_name_Hall 'P 3 2"'
_symmetry_space_group_name_H-M 'P 3 2 1'
_cell_angle_alpha 90
_cell_angle_beta 90
_cell_angle_gamma 120
_cell_formula_units_Z 1
_cell_length_a 8.208
_cell_length_b 8.208
_cell_length_c 5.126
_cell_volume 299.078
_citation_journal_id_ASTM MLETDJ
_cod_data_source_file Takeda_MLETDJ_1999_485.cif
_cod_data_source_block Ga5.744La3O14W0.256
_cod_original_cell_volume 299.0776
_cod_database_code 1522007

loop_
_symmetry_equiv_pos_as_xyz
x,y,z
-y,x-y,z
-x+y,-x,z
y,x,-z
-x,-x+y,-z
x-y,-y,-z

loop_
_atom_site_label
_atom_site_type_symbol
_atom_site_fract_x
_atom_site_fract_y
_atom_site_fract_z
_atom_site_occupancy
_atom_site_U_iso_or_equiv
O2 O-2 0.4563 0.3083 0.6945 1 0.0
La1 La+3 0.42436 0 0 1 0.0
Ga3 Ga+3 0.7641 0 0.5 1 0.0
W1 W+6 0 0 0 0.256 0.0
O3 O-2 0.2168 0.0756 0.236 1 0.0
O1 O-2 0.3333 0.6667 0.822 1 0.0
Ga1 Ga+3 0 0 0 0.744 0.0
Ga2 Ga+3 0.3333 0.6667 0.468 1 0.0
